data_4123560
loop_
_publ_author_name
'Yao, Shu A.'
'Martin-Diaconescu, Vlad'
'Infante, Ivan'
'Lancaster, Kyle M.'
'G\"otz, Andreas W'
'DeBeer, Serena'
'Berry, John F.'

_publ_section_title
;
 Electronic Structure of Ni2E2 Complexes (E = S, Se, Te) and a Global
 Analysis of M2E2 Compounds: A Case for Quantized E2(n-) Oxidation Levels
 with n = 2, 3, or 4.
;
_journal_issue 15
_journal_name_full 'Journal of the American Chemical Society'
_journal_page_first 4993
_journal_page_last 5011
_journal_paper_doi 10.1021/ja511607j
_journal_volume 137
_journal_year 2015
_chemical_formula_moiety 'C52 H89 B Cl2 F4.02 Ni3 Se4'
_chemical_formula_sum 'C52 H89 B Cl2 F4.02 Ni3 Se4'
_chemical_formula_weight 1364.34
_chemical_name_systematic
; 

 ? 

;
_space_group_IT_number 2
_symmetry_cell_setting triclinic
_symmetry_Int_Tables_number 2
_symmetry_space_group_name_Hall '-P 1'
_symmetry_space_group_name_H-M 'P -1'
_atom_sites_solution_hydrogens geom
_atom_sites_solution_primary direct
_atom_sites_solution_secondary difmap
_cell_angle_alpha 92.3830(10)
_cell_angle_beta 106.2600(10)
_cell_angle_gamma 116.8490(10)
_cell_formula_units_Z 2
_cell_length_a 13.4762(3)
_cell_length_b 13.9696(3)
_cell_length_c 18.0467(5)
_cell_measurement_reflns_used 999
_cell_measurement_temperature 100(2)
_cell_measurement_theta_max 71.94
_cell_measurement_theta_min 2.60
_cell_volume 2853.38(12)
_computing_cell_refinement 'SAINT Ver. 7.24A (Bruker-AXS, 2007)'
_computing_data_collection 'APEX2 Ver. 2.1-4 (Bruker-AXS, 2007)'
_computing_data_reduction 'SAINT Ver. 7.24A'
_computing_molecular_graphics 'SHELXTL Ver. 6.10'
_computing_publication_material 'SHELXTL Ver. 6.10'
_computing_structure_refinement 'SHELXTL Ver. 6.10'
_computing_structure_solution 'SHELXTL Ver. 6.10 (Sheldrick, 2008)'
_diffrn_ambient_temperature 100(2)
_diffrn_measured_fraction_theta_full 0.970
_diffrn_measured_fraction_theta_max 0.942
_diffrn_measurement_device_type 'Bruker APEX-II CCD'
_diffrn_measurement_method '0.50\\% \\w and 0.5 \\% \\f scans'
_diffrn_radiation_monochromator graphite
_diffrn_radiation_source 'fine-focus sealed tube'
_diffrn_radiation_type 'Cu K\a'
_diffrn_radiation_wavelength 1.54178
_diffrn_reflns_av_R_equivalents 0.0200
_diffrn_reflns_av_sigmaI/netI 0.0155
_diffrn_reflns_limit_h_max 16
_diffrn_reflns_limit_h_min -16
_diffrn_reflns_limit_k_max 17
_diffrn_reflns_limit_k_min -17
_diffrn_reflns_limit_l_max 22
_diffrn_reflns_limit_l_min -20
_diffrn_reflns_number 41929
_diffrn_reflns_theta_full 67.00
_diffrn_reflns_theta_max 71.94
_diffrn_reflns_theta_min 2.60
_exptl_absorpt_coefficient_mu 5.295
_exptl_absorpt_correction_T_max 0.5506
_exptl_absorpt_correction_T_min 0.3238
_exptl_absorpt_correction_type multi-scan
_exptl_absorpt_process_details
;

SADABS  (Bruker-AXS, 2003)

;
_exptl_crystal_colour black
_exptl_crystal_density_diffrn 1.588
_exptl_crystal_density_method 'not measured'
_exptl_crystal_description block
_exptl_crystal_F_000 1392
_exptl_crystal_size_max 0.28
_exptl_crystal_size_mid 0.20
_exptl_crystal_size_min 0.13
_refine_diff_density_max 0.855
_refine_diff_density_min -0.889
_refine_diff_density_rms 0.073
_refine_ls_extinction_method none
_refine_ls_goodness_of_fit_ref 1.084
_refine_ls_hydrogen_treatment constr
_refine_ls_matrix_type full
_refine_ls_number_parameters 658
_refine_ls_number_reflns 10578
_refine_ls_number_restraints 23
_refine_ls_restrained_S_all 1.088
_refine_ls_R_factor_all 0.0279
_refine_ls_R_factor_gt 0.0274
_refine_ls_shift/su_max 0.001
_refine_ls_shift/su_mean 0.000
_refine_ls_structure_factor_coef Fsqd
_refine_ls_weighting_details 'calc w=1/[\s^2^(Fo^2^)+(0.1000P)^2^+0.0000P] where P=(Fo^2^+2Fc^2^)/3'
_refine_ls_weighting_scheme calc
_refine_ls_wR_factor_gt 0.1145
_refine_ls_wR_factor_ref 0.1154
_reflns_number_gt 10364
_reflns_number_total 10578
_reflns_threshold_expression I>2\s(I)
_cod_data_source_file ja511607j_si_001.cif
_cod_data_source_block berry244
_cod_depositor_comments
;
The following automatic conversions were performed:

'_symmetry_cell_setting' value 'Triclinic' changed to 'triclinic'
according to
/usr/data/users/saulius/crontab/automatic-downloads/rss-feeds/ACS/lib/dictionaries/cif_core.dic
dictionary named 'cif_core.dic' version 2.4.2 from 2011-04-26.

Automatic conversion script
Id: cif_fix_values 3143 2015-03-26 13:38:13Z robertas 

 Adding full bibliography for 4123556--4123563.cif.
;
_cod_original_sg_symbol_Hall '-P 1        '
_cod_original_sg_symbol_H-M 'P -1        '
_cod_database_code 4123560

loop_
_symmetry_equiv_pos_as_xyz
'x, y, z'
'-x, -y, -z'

loop_
_atom_site_label
_atom_site_type_symbol
_atom_site_fract_x
_atom_site_fract_y
_atom_site_fract_z
_atom_site_U_iso_or_equiv
_atom_site_adp_type
_atom_site_occupancy
_atom_site_symmetry_multiplicity
_atom_site_calc_flag
_atom_site_refinement_flags
_atom_site_disorder_assembly
_atom_site_disorder_group
Se1 Se 0.224012(17) 0.568005(15) 0.171804(12) 0.01693(8) Uani 1 1 d . . .
Se2 Se 0.100646(17) 0.383282(15) 0.174896(12) 0.01643(8) Uani 1 1 d . . .
Se3 Se 0.121990(17) 0.555645(15) 0.322305(12) 0.01634(8) Uani 1 1 d . . .
Se4 Se 0.286195(17) 0.527905(16) 0.369891(12) 0.01805(8) Uani 1 1 d . . .
Ni1 Ni 0.30638(3) 0.47086(3) 0.25283(2) 0.01554(10) Uani 1 1 d . . .
Ni3 Ni -0.01028(3) 0.38170(3) 0.24701(2) 0.01698(10) Uani 1 1 d . A .
Ni2 Ni 0.19130(3) 0.67818(3) 0.24333(2) 0.01724(10) Uani 1 1 d . . .
C3 C 0.40420(16) 0.39603(15) 0.31030(12) 0.0171(4) Uani 1 1 d . . .
C5 C 0.47183(16) 0.52574(16) 0.23451(12) 0.0180(4) Uani 1 1 d . . .
H5 H 0.5136 0.5926 0.2190 0.022 Uiso 1 1 calc R . .
C1 C 0.38723(17) 0.42341(16) 0.18181(12) 0.0180(4) Uani 1 1 d . . .
C17 C 0.26615(18) 0.21851(16) 0.20143(13) 0.0208(4) Uani 1 1 d . . .
H17 H 0.2155 0.1959 0.2355 0.025 Uiso 1 1 calc R . .
C28 C 0.18197(19) 0.17855(17) 0.11655(13) 0.0246(4) Uani 1 1 d . . .
H28A H 0.1406 0.2215 0.1056 0.037 Uiso 1 1 calc R . .
H28B H 0.1243 0.1012 0.1089 0.037 Uiso 1 1 calc R . .
H28C H 0.2269 0.1873 0.0807 0.037 Uiso 1 1 calc R . .
C30 C 0.2763(2) 0.26161(18) 0.38277(14) 0.0283(5) Uani 1 1 d . . .
H30A H 0.2150 0.2805 0.3570 0.042 Uiso 1 1 calc R . .
H30B H 0.2768 0.2531 0.4365 0.042 Uiso 1 1 calc R . .
H30C H 0.2600 0.1928 0.3530 0.042 Uiso 1 1 calc R . .
C4 C 0.48349(17) 0.51215(16) 0.31269(12) 0.0180(4) Uani 1 1 d . . .
C18 C 0.39654(18) 0.35256(16) 0.38557(12) 0.0204(4) Uani 1 1 d . . .
H18 H 0.4148 0.4159 0.4249 0.024 Uiso 1 1 calc R . .
C19 C 0.57183(17) 0.59995(16) 0.38436(12) 0.0205(4) Uani 1 1 d . . .
H19 H 0.5449 0.5809 0.4306 0.025 Uiso 1 1 calc R . .
C2 C 0.34817(16) 0.34165(16) 0.22945(12) 0.0174(4) Uani 1 1 d . . .
C16 C 0.36311(18) 0.40769(18) 0.09401(12) 0.0224(4) Uani 1 1 d . . .
H16 H 0.2774 0.3555 0.0667 0.027 Uiso 1 1 calc R . .
C33 C 0.5844(2) 0.71209(17) 0.37270(14) 0.0259(4) Uani 1 1 d . . .
H33A H 0.6117 0.7319 0.3278 0.039 Uiso 1 1 calc R . .
H33B H 0.6418 0.7669 0.4203 0.039 Uiso 1 1 calc R . .
H33C H 0.5077 0.7094 0.3625 0.039 Uiso 1 1 calc R . .
C15 C -0.09878(17) 0.23769(16) 0.28948(13) 0.0199(4) Uani 1 1 d . . .
H15 H -0.0630 0.2021 0.3218 0.024 Uiso 1 1 calc R . .
C6 C 0.16080(18) 0.78576(16) 0.16939(13) 0.0199(4) Uani 1 1 d . . .
C10 C 0.11670(18) 0.78535(16) 0.23093(13) 0.0212(4) Uani 1 1 d . . .
H10 H 0.0368 0.7637 0.2250 0.025 Uiso 1 1 calc R . .
C8 C 0.31905(18) 0.84742(15) 0.28903(12) 0.0192(4) Uani 1 1 d . . .
C21 C 0.36140(18) 0.83196(17) 0.15278(13) 0.0220(4) Uani 1 1 d . . .
H21 H 0.3090 0.7725 0.1051 0.026 Uiso 1 1 calc R . .
C14 C -0.1193(2) 0.32092(17) 0.31629(15) 0.0267(5) Uani 1 1 d . . .
C39 C 0.47244(19) 0.81940(18) 0.18570(14) 0.0262(4) Uani 1 1 d . . .
H39A H 0.5351 0.8857 0.2239 0.039 Uiso 1 1 calc R . .
H39B H 0.4992 0.8082 0.1425 0.039 Uiso 1 1 calc R . .
H39C H 0.4538 0.7563 0.2117 0.039 Uiso 1 1 calc R . .
C11 C -0.14096(18) 0.21597(17) 0.20555(13) 0.0224(4) Uani 1 1 d . A .
C22 C 0.44410(19) 0.89364(16) 0.34729(13) 0.0232(4) Uani 1 1 d . . .
H22 H 0.4832 0.8600 0.3244 0.028 Uiso 1 1 calc R . .
C12 C -0.19567(19) 0.28274(18) 0.17860(16) 0.0308(5) Uani 1 1 d . . .
C9 C 0.21304(18) 0.82338(16) 0.30544(13) 0.0209(4) Uani 1 1 d . . .
C7 C 0.28676(18) 0.81989(15) 0.20494(13) 0.0202(4) Uani 1 1 d . . .
C38 C 0.3937(2) 0.94068(18) 0.12321(15) 0.0288(5) Uani 1 1 d . . .
H38A H 0.4457 1.0021 0.1679 0.043 Uiso 1 1 calc R . .
H38B H 0.3216 0.9447 0.0978 0.043 Uiso 1 1 calc R . .
H38C H 0.4343 0.9442 0.0852 0.043 Uiso 1 1 calc R . .
C24 C -0.1448(2) 0.12639(18) 0.15353(15) 0.0348(5) Uani 1 1 d D . .
H24 H -0.1276 0.1538 0.1058 0.042 Uiso 1 1 calc R A .
C41 C 0.4531(2) 0.86602(18) 0.42839(14) 0.0280(5) Uani 1 1 d . . .
H41A H 0.4300 0.9087 0.4575 0.042 Uiso 1 1 calc R . .
H41B H 0.5346 0.8837 0.4569 0.042 Uiso 1 1 calc R . .
H41C H 0.4005 0.7878 0.4233 0.042 Uiso 1 1 calc R . .
C13 C -0.1814(2) 0.3485(2) 0.24611(19) 0.0346(6) Uani 1 1 d . A .
C44 C -0.0544(2) 0.0909(2) 0.1942(2) 0.0433(7) Uani 1 1 d . A .
H44A H 0.0253 0.1535 0.2092 0.065 Uiso 1 1 calc R . .
H44B H -0.0611 0.0323 0.1581 0.065 Uiso 1 1 calc R . .
H44C H -0.0696 0.0643 0.2414 0.065 Uiso 1 1 calc R . .
C23 C 0.1987(2) 0.85061(18) 0.38251(13) 0.0256(4) Uani 1 1 d . . .
H23 H 0.2497 0.8330 0.4253 0.031 Uiso 1 1 calc R . .
C43 C 0.2417(2) 0.9743(2) 0.39987(17) 0.0364(6) Uani 1 1 d . . .
H43A H 0.3248 1.0147 0.4037 0.055 Uiso 1 1 calc R . .
H43B H 0.2333 0.9939 0.4497 0.055 Uiso 1 1 calc R . .
H43C H 0.1942 0.9929 0.3572 0.055 Uiso 1 1 calc R . .
C40 C 0.5163(2) 1.01823(18) 0.35342(16) 0.0314(5) Uani 1 1 d . . .
H40A H 0.5187 1.0336 0.3013 0.047 Uiso 1 1 calc R . .
H40B H 0.5968 1.0452 0.3896 0.047 Uiso 1 1 calc R . .
H40C H 0.4791 1.0550 0.3732 0.047 Uiso 1 1 calc R . .
C27 C -0.0923(3) 0.3616(2) 0.40206(17) 0.0407(7) Uani 1 1 d D . .
H27 H -0.0824 0.4372 0.4080 0.049 Uiso 1 1 calc R . .
C29 C 0.3370(2) 0.15567(18) 0.21602(15) 0.0281(5) Uani 1 1 d . . .
H29A H 0.2828 0.0775 0.2094 0.042 Uiso 1 1 calc R . .
H29B H 0.3939 0.1831 0.2697 0.042 Uiso 1 1 calc R . .
H29C H 0.3792 0.1665 0.1782 0.042 Uiso 1 1 calc R . .
C36 C 0.0629(2) 0.8554(2) 0.06477(16) 0.0350(5) Uani 1 1 d . . .
H36A H 0.0111 0.8575 0.0928 0.052 Uiso 1 1 calc R . .
H36B H 0.0236 0.8433 0.0080 0.052 Uiso 1 1 calc R . .
H36C H 0.1367 0.9251 0.0816 0.052 Uiso 1 1 calc R . .
C35 C 0.3949(2) 0.5138(2) 0.06238(14) 0.0284(5) Uani 1 1 d . . .
H35A H 0.3505 0.5478 0.0751 0.043 Uiso 1 1 calc R . .
H35B H 0.3748 0.4975 0.0051 0.043 Uiso 1 1 calc R . .
H35C H 0.4797 0.5641 0.0867 0.043 Uiso 1 1 calc R . .
C34 C 0.4357(2) 0.3574(2) 0.07507(14) 0.0285(5) Uani 1 1 d . . .
H34A H 0.5201 0.4091 0.0999 0.043 Uiso 1 1 calc R . .
H34B H 0.4168 0.3415 0.0179 0.043 Uiso 1 1 calc R . .
H34C H 0.4167 0.2895 0.0953 0.043 Uiso 1 1 calc R . .
C31 C 0.4939(2) 0.3213(2) 0.42018(15) 0.0330(5) Uani 1 1 d . . .
H31A H 0.4778 0.2559 0.3860 0.049 Uiso 1 1 calc R . .
H31B H 0.4951 0.3062 0.4729 0.049 Uiso 1 1 calc R . .
H31C H 0.5707 0.3820 0.4236 0.049 Uiso 1 1 calc R . .
C20 C 0.09009(18) 0.76204(17) 0.08331(13) 0.0236(4) Uani 1 1 d . . .
H20 H 0.1393 0.7587 0.0519 0.028 Uiso 1 1 calc R . .
C32 C 0.6940(2) 0.6068(2) 0.40171(17) 0.0374(6) Uani 1 1 d . . .
H32A H 0.6888 0.5373 0.4136 0.056 Uiso 1 1 calc R . .
H32B H 0.7514 0.6659 0.4470 0.056 Uiso 1 1 calc R . .
H32C H 0.7192 0.6217 0.3556 0.056 Uiso 1 1 calc R . .
C37 C -0.0243(2) 0.65184(19) 0.05951(15) 0.0317(5) Uani 1 1 d . . .
H37A H -0.0048 0.5926 0.0679 0.048 Uiso 1 1 calc R . .
H37B H -0.0690 0.6405 0.0038 0.048 Uiso 1 1 calc R . .
H37C H -0.0720 0.6521 0.0916 0.048 Uiso 1 1 calc R . .
C42 C 0.0724(2) 0.78878(19) 0.38201(15) 0.0304(5) Uani 1 1 d . . .
H42A H 0.0211 0.8033 0.3390 0.046 Uiso 1 1 calc R . .
H42B H 0.0684 0.8130 0.4323 0.046 Uiso 1 1 calc R . .
H42C H 0.0462 0.7101 0.3744 0.046 Uiso 1 1 calc R . .
C49 C -0.3435(2) 0.37542(19) 0.26718(15) 0.0285(5) Uani 1 1 d . . .
H49A H -0.4012 0.2998 0.2402 0.043 Uiso 0.703(3) 1 calc PR A 1
H49B H -0.3816 0.4213 0.2589 0.043 Uiso 0.703(3) 1 calc PR A 1
H49C H -0.3128 0.3777 0.3237 0.043 Uiso 0.703(3) 1 calc PR A 1
H49D H -0.3910 0.3345 0.2132 0.043 Uiso 0.297(3) 1 calc PR A 2
H49E H -0.3731 0.4234 0.2816 0.043 Uiso 0.297(3) 1 calc PR A 2
H49F H -0.3490 0.3241 0.3032 0.043 Uiso 0.297(3) 1 calc PR A 2
C50 C -0.1976(3) 0.2881(3) 0.4277(2) 0.0549(9) Uani 1 1 d . . .
H50A H -0.2705 0.2812 0.3908 0.082 Uiso 1 1 calc R . .
H50B H -0.1856 0.3207 0.4807 0.082 Uiso 1 1 calc R . .
H50C H -0.2037 0.2155 0.4278 0.082 Uiso 1 1 calc R . .
C48 C -0.1530(3) 0.5396(2) 0.2727(2) 0.0241(4) Uani 0.703(3) 1 d P A 1
H48A H -0.1156 0.5451 0.3289 0.036 Uiso 0.703(3) 1 calc PR A 1
H48B H -0.1952 0.5820 0.2662 0.036 Uiso 0.703(3) 1 calc PR A 1
H48C H -0.0923 0.5684 0.2476 0.036 Uiso 0.703(3) 1 calc PR A 1
C51 C 0.0192(3) 0.3666(3) 0.45551(17) 0.0524(9) Uani 1 1 d . . .
H51A H 0.0101 0.2927 0.4525 0.079 Uiso 1 1 calc R . .
H51B H 0.0340 0.3970 0.5098 0.079 Uiso 1 1 calc R . .
H51C H 0.0859 0.4133 0.4389 0.079 Uiso 1 1 calc R . .
C45 C -0.2657(3) 0.0269(2) 0.1271(3) 0.0669(12) Uani 1 1 d . A .
H45A H -0.2886 0.0050 0.1732 0.100 Uiso 1 1 calc R . .
H45B H -0.2639 -0.0332 0.0986 0.100 Uiso 1 1 calc R . .
H45C H -0.3230 0.0444 0.0924 0.100 Uiso 1 1 calc R . .
B1 B -0.2415(2) 0.7488(2) 0.16635(17) 0.0366(6) Uani 1 1 d D . .
F1 F -0.2352(6) 0.8018(3) 0.1023(2) 0.0598(14) Uani 0.624(11) 1 d PD B 1
F2 F -0.3146(3) 0.7653(5) 0.1992(3) 0.0667(15) Uani 0.624(11) 1 d PD B 1
F3 F -0.1308(4) 0.7929(4) 0.2208(3) 0.0461(12) Uani 0.624(11) 1 d PD B 1
F4 F -0.2900(6) 0.6386(4) 0.1382(5) 0.068(2) Uani 0.624(11) 1 d PD B 1
F5 F -0.3008(10) 0.7889(6) 0.1169(5) 0.081(4) Uani 0.376(11) 1 d PD B 2
F6 F -0.2844(8) 0.7229(6) 0.2300(5) 0.070(3) Uani 0.376(11) 1 d PD B 2
F7 F -0.1233(6) 0.8246(9) 0.2010(6) 0.069(3) Uani 0.376(11) 1 d PD B 2
F8 F -0.2496(13) 0.6553(9) 0.1318(8) 0.083(4) Uani 0.376(11) 1 d PD B 2
Cl1 Cl 0.77504(5) 0.99143(5) 0.37391(5) 0.04218(16) Uani 1 1 d . . .
Cl2 Cl 1.02316(6) 1.05711(6) 0.41062(5) 0.04632(17) Uani 1 1 d . . .
C1V C 0.8775(2) 0.9452(2) 0.37599(17) 0.0352(5) Uani 1 1 d . . .
H1VA H 0.8606 0.9085 0.3224 0.042 Uiso 1 1 calc R . .
H1VB H 0.8701 0.8914 0.4110 0.042 Uiso 1 1 calc R . .
C25 C -0.2500(3) 0.2715(2) 0.0880(2) 0.0241(4) Uani 0.703(3) 1 d PD A 1
H25 H -0.2328 0.2194 0.0613 0.029 Uiso 0.703(3) 1 calc PR A 1
C46 C -0.1933(4) 0.3825(3) 0.0599(2) 0.0240(7) Uani 0.703(3) 1 d PD A 1
H46A H -0.1992 0.4384 0.0901 0.036 Uiso 0.703(3) 1 calc PR A 1
H46B H -0.2351 0.3727 0.0038 0.036 Uiso 0.703(3) 1 calc PR A 1
H46C H -0.1100 0.4057 0.0681 0.036 Uiso 0.703(3) 1 calc PR A 1
C47 C -0.3853(2) 0.2185(3) 0.06567(17) 0.0436(7) Uani 1 1 d . . .
H47A H -0.4161 0.1461 0.0797 0.065 Uiso 0.703(3) 1 calc PR A 1
H47B H -0.4207 0.2109 0.0089 0.065 Uiso 0.703(3) 1 calc PR A 1
H47C H -0.4052 0.2648 0.0942 0.065 Uiso 0.703(3) 1 calc PR A 1
H47D H -0.3840 0.1544 0.0428 0.065 Uiso 0.297(3) 1 calc PR A 2
H47E H -0.4172 0.2491 0.0233 0.065 Uiso 0.297(3) 1 calc PR A 2
H47F H -0.4353 0.1967 0.0989 0.065 Uiso 0.297(3) 1 calc PR A 2
C26 C -0.2410(3) 0.4185(3) 0.2338(2) 0.0241(4) Uani 0.703(3) 1 d PD A 1
H26 H -0.2742 0.4137 0.1760 0.029 Uiso 0.703(3) 1 calc PR A 1
C25A C -0.2689(6) 0.2985(6) 0.1119(5) 0.0241(4) Uani 0.297(3) 1 d PD A 2
H25A H -0.2785 0.3599 0.1333 0.029 Uiso 0.297(3) 1 calc PR A 2
C26A C -0.2165(6) 0.4436(6) 0.2726(4) 0.0241(4) Uani 0.297(3) 1 d PD A 2
H26A H -0.1702 0.4744 0.3298 0.029 Uiso 0.297(3) 1 calc PR A 2
C48A C -0.1800(7) 0.5313(6) 0.2335(6) 0.0241(4) Uani 0.297(3) 1 d P A 2
H48D H -0.0940 0.5671 0.2469 0.036 Uiso 0.297(3) 1 calc PR A 2
H48E H -0.2028 0.5841 0.2497 0.036 Uiso 0.297(3) 1 calc PR A 2
H48F H -0.2176 0.5041 0.1765 0.036 Uiso 0.297(3) 1 calc PR A 2
C46A C -0.1934(11) 0.3470(9) 0.0634(7) 0.0240(7) Uani 0.297(3) 1 d P A 2
H46D H -0.1311 0.4212 0.0907 0.036 Uiso 0.297(3) 1 calc PR A 2
H46E H -0.2415 0.3502 0.0126 0.036 Uiso 0.297(3) 1 calc PR A 2
H46F H -0.1577 0.3019 0.0549 0.036 Uiso 0.297(3) 1 calc PR A 2

loop_
_atom_site_aniso_label
_atom_site_aniso_U_11
_atom_site_aniso_U_22
_atom_site_aniso_U_33
_atom_site_aniso_U_23
_atom_site_aniso_U_13
_atom_site_aniso_U_12
Se1 0.01923(13) 0.01638(13) 0.01675(14) 0.00466(9) 0.00708(9) 0.00916(10)
Se2 0.01579(13) 0.01538(12) 0.01725(14) 0.00161(9) 0.00526(9) 0.00712(9)
Se3 0.01700(13) 0.01584(13) 0.01751(14) 0.00336(9) 0.00656(9) 0.00855(9)
Se4 0.01857(13) 0.02213(13) 0.01504(14) 0.00275(9) 0.00487(9) 0.01164(10)
Ni1 0.01512(17) 0.01710(18) 0.01525(19) 0.00342(13) 0.00504(13) 0.00849(14)
Ni3 0.01489(17) 0.01575(18) 0.0201(2) 0.00349(13) 0.00655(14) 0.00684(14)
Ni2 0.01936(18) 0.01466(17) 0.0184(2) 0.00352(13) 0.00629(14) 0.00882(14)
C3 0.0169(9) 0.0177(9) 0.0189(10) 0.0049(7) 0.0062(7) 0.0098(7)
C5 0.0140(8) 0.0201(9) 0.0207(10) 0.0033(7) 0.0066(7) 0.0085(7)
C1 0.0160(8) 0.0235(10) 0.0174(10) 0.0031(8) 0.0053(7) 0.0122(8)
C17 0.0186(9) 0.0179(9) 0.0236(11) -0.0006(8) 0.0049(8) 0.0085(8)
C28 0.0242(10) 0.0223(10) 0.0229(11) -0.0027(8) 0.0018(8) 0.0118(8)
C30 0.0336(12) 0.0234(10) 0.0274(12) 0.0097(8) 0.0145(9) 0.0105(9)
C4 0.0164(9) 0.0188(9) 0.0195(10) 0.0024(7) 0.0040(7) 0.0103(8)
C18 0.0249(10) 0.0209(9) 0.0178(10) 0.0054(7) 0.0074(8) 0.0129(8)
C19 0.0177(9) 0.0199(9) 0.0202(10) -0.0002(7) 0.0030(7) 0.0081(8)
C2 0.0149(8) 0.0192(9) 0.0188(10) 0.0024(7) 0.0059(7) 0.0087(7)
C16 0.0228(9) 0.0314(11) 0.0154(10) 0.0047(8) 0.0071(7) 0.0145(8)
C33 0.0279(10) 0.0184(10) 0.0257(11) 0.0016(8) 0.0062(8) 0.0085(8)
C15 0.0196(9) 0.0169(9) 0.0229(11) 0.0063(7) 0.0084(8) 0.0077(7)
C6 0.0220(9) 0.0168(9) 0.0207(11) 0.0051(7) 0.0056(8) 0.0100(7)
C10 0.0225(9) 0.0190(9) 0.0238(11) 0.0036(7) 0.0065(8) 0.0121(8)
C8 0.0224(10) 0.0113(8) 0.0208(11) 0.0034(7) 0.0054(8) 0.0068(7)
C21 0.0232(10) 0.0221(10) 0.0209(11) 0.0061(8) 0.0090(8) 0.0101(8)
C14 0.0265(10) 0.0181(9) 0.0420(14) 0.0089(9) 0.0239(10) 0.0087(8)
C39 0.0224(10) 0.0276(11) 0.0279(12) 0.0063(9) 0.0093(8) 0.0110(9)
C11 0.0175(9) 0.0198(9) 0.0232(11) 0.0056(8) 0.0041(7) 0.0049(7)
C22 0.0223(10) 0.0184(9) 0.0257(11) 0.0013(8) 0.0041(8) 0.0097(8)
C12 0.0151(9) 0.0235(10) 0.0424(15) 0.0124(9) 0.0022(9) 0.0039(8)
C9 0.0250(10) 0.0184(9) 0.0216(11) 0.0044(7) 0.0073(8) 0.0125(8)
C7 0.0205(9) 0.0144(8) 0.0238(11) 0.0049(7) 0.0062(8) 0.0075(7)
C38 0.0329(11) 0.0255(10) 0.0328(13) 0.0114(9) 0.0165(10) 0.0146(9)
C24 0.0475(14) 0.0207(11) 0.0216(12) 0.0021(9) 0.0072(10) 0.0072(10)
C41 0.0303(11) 0.0252(10) 0.0218(11) -0.0027(8) -0.0010(8) 0.0142(9)
C13 0.0200(10) 0.0293(11) 0.0660(18) 0.0216(11) 0.0238(11) 0.0149(9)
C44 0.0345(13) 0.0295(12) 0.065(2) -0.0053(12) 0.0261(13) 0.0106(10)
C23 0.0345(11) 0.0283(11) 0.0194(11) 0.0027(8) 0.0076(8) 0.0206(9)
C43 0.0429(14) 0.0277(12) 0.0390(14) -0.0049(10) 0.0169(11) 0.0165(10)
C40 0.0238(10) 0.0185(10) 0.0380(14) 0.0010(9) 0.0018(9) 0.0042(8)
C27 0.0672(18) 0.0234(11) 0.0460(16) 0.0120(10) 0.0428(14) 0.0195(12)
C29 0.0279(11) 0.0235(10) 0.0311(12) 0.0008(8) 0.0023(9) 0.0157(9)
C36 0.0406(13) 0.0333(12) 0.0288(13) 0.0085(10) -0.0002(10) 0.0228(11)
C35 0.0350(12) 0.0387(12) 0.0228(11) 0.0132(9) 0.0154(9) 0.0231(10)
C34 0.0314(11) 0.0399(12) 0.0240(11) 0.0068(9) 0.0154(9) 0.0217(10)
C31 0.0427(13) 0.0463(14) 0.0240(12) 0.0135(10) 0.0093(10) 0.0335(12)
C20 0.0225(10) 0.0252(10) 0.0216(11) 0.0054(8) 0.0046(8) 0.0119(8)
C32 0.0218(11) 0.0390(13) 0.0411(15) -0.0128(11) -0.0054(9) 0.0173(10)
C37 0.0263(11) 0.0276(11) 0.0262(12) 0.0011(9) -0.0006(9) 0.0066(9)
C42 0.0414(13) 0.0278(11) 0.0293(13) 0.0060(9) 0.0192(10) 0.0184(10)
C49 0.0228(10) 0.0329(11) 0.0342(13) 0.0034(9) 0.0121(9) 0.0159(9)
C50 0.070(2) 0.086(2) 0.066(2) 0.0565(19) 0.0553(19) 0.061(2)
C48 0.0228(8) 0.0224(8) 0.0276(12) 0.0002(8) 0.0083(8) 0.0118(7)
C51 0.0446(15) 0.0542(17) 0.0247(14) -0.0032(12) 0.0186(12) -0.0069(13)
C45 0.0336(15) 0.0245(13) 0.106(3) -0.0116(15) -0.0153(16) 0.0086(12)
B1 0.0304(13) 0.0397(15) 0.0365(16) 0.0035(12) 0.0056(11) 0.0179(12)
F1 0.079(3) 0.0557(19) 0.0395(18) 0.0092(13) 0.0140(17) 0.031(2)
F2 0.0496(19) 0.080(3) 0.084(3) 0.018(2) 0.0326(18) 0.0354(19)
F3 0.0343(17) 0.049(2) 0.046(2) -0.0016(17) -0.0013(15) 0.0223(16)
F4 0.065(4) 0.0329(18) 0.072(4) -0.0077(17) -0.011(2) 0.0158(18)
F5 0.081(6) 0.071(4) 0.072(5) -0.009(4) -0.028(5) 0.054(4)
F6 0.073(5) 0.055(4) 0.086(6) 0.006(3) 0.060(4) 0.015(3)
F7 0.034(3) 0.092(6) 0.071(6) 0.038(4) 0.021(3) 0.018(3)
F8 0.110(10) 0.110(9) 0.045(4) -0.020(6) -0.005(6) 0.088(8)
Cl1 0.0301(3) 0.0325(3) 0.0654(5) 0.0165(3) 0.0187(3) 0.0142(2)
Cl2 0.0290(3) 0.0509(4) 0.0577(4) 0.0226(3) 0.0147(3) 0.0172(3)
C1V 0.0368(13) 0.0291(11) 0.0435(15) 0.0099(10) 0.0166(11) 0.0171(10)
C25 0.0228(8) 0.0224(8) 0.0276(12) 0.0002(8) 0.0083(8) 0.0118(7)
C46 0.0309(12) 0.024(2) 0.0215(13) 0.0100(17) 0.0079(10) 0.0169(19)
C47 0.0231(12) 0.0606(17) 0.0303(14) -0.0089(12) 0.0023(9) 0.0119(11)
C26 0.0228(8) 0.0224(8) 0.0276(12) 0.0002(8) 0.0083(8) 0.0118(7)
C25A 0.0228(8) 0.0224(8) 0.0276(12) 0.0002(8) 0.0083(8) 0.0118(7)
C26A 0.0228(8) 0.0224(8) 0.0276(12) 0.0002(8) 0.0083(8) 0.0118(7)
C48A 0.0228(8) 0.0224(8) 0.0276(12) 0.0002(8) 0.0083(8) 0.0118(7)
C46A 0.0309(12) 0.024(2) 0.0215(13) 0.0100(17) 0.0079(10) 0.0169(19)

loop_
_atom_type_symbol
_atom_type_description
_atom_type_scat_dispersion_real
_atom_type_scat_dispersion_imag
_atom_type_scat_source
C C 0.0181 0.0091 'International Tables Vol C Tables 4.2.6.8 and 6.1.1.4'
H H 0.0000 0.0000 'International Tables Vol C Tables 4.2.6.8 and 6.1.1.4'
B B 0.0090 0.0039 'International Tables Vol C Tables 4.2.6.8 and 6.1.1.4'
Cl Cl 0.3639 0.7018 'International Tables Vol C Tables 4.2.6.8 and 6.1.1.4'
F F 0.0727 0.0534 'International Tables Vol C Tables 4.2.6.8 and 6.1.1.4'
Ni Ni -3.0029 0.5091 'International Tables Vol C Tables 4.2.6.8 and 6.1.1.4'
Se Se -0.7943 1.1372 'International Tables Vol C Tables 4.2.6.8 and 6.1.1.4'

loop_
_geom_angle_atom_site_label_1
_geom_angle_atom_site_label_2
_geom_angle_atom_site_label_3
_geom_angle
_geom_angle_publ_flag
Ni2 Se1 Se2 109.664(12) yes
Ni2 Se1 Ni1 111.455(14) yes
Se2 Se1 Ni1 60.279(10) yes
Ni3 Se2 Se1 107.876(12) yes
Ni3 Se2 Ni1 111.581(14) yes
Se1 Se2 Ni1 60.783(10) yes
Ni2 Se3 Ni3 110.618(15) yes
Ni2 Se3 Se4 98.399(12) yes
Ni3 Se3 Se4 97.562(12) yes
Se3 Se4 Ni1 102.291(12) yes
C4 Ni1 C3 40.87(7) ?
C4 Ni1 C5 38.66(8) ?
C3 Ni1 C5 66.26(7) ?
C4 Ni1 C1 65.95(7) ?
C3 Ni1 C1 66.19(8) ?
C5 Ni1 C1 39.07(7) ?
C4 Ni1 C2 66.28(7) ?
C3 Ni1 C2 38.92(7) ?
C5 Ni1 C2 65.36(7) ?
C1 Ni1 C2 39.23(7) ?
C4 Ni1 Se4 91.28(6) ?
C3 Ni1 Se4 92.84(6) ?
C5 Ni1 Se4 123.86(6) ?
C1 Ni1 Se4 156.42(6) ?
C2 Ni1 Se4 127.18(6) ?
C4 Ni1 Se2 166.62(5) ?
C3 Ni1 Se2 127.58(5) ?
C5 Ni1 Se2 138.03(6) ?
C1 Ni1 Se2 104.62(5) ?
C2 Ni1 Se2 100.37(5) ?
Se4 Ni1 Se2 96.671(13) ?
C4 Ni1 Se1 130.83(6) ?
C3 Ni1 Se1 167.71(6) ?
C5 Ni1 Se1 101.84(6) ?
C1 Ni1 Se1 102.84(6) ?
C2 Ni1 Se1 134.65(6) ?
Se4 Ni1 Se1 96.713(13) ?
Se2 Ni1 Se1 58.939(10) ?
C14 Ni3 C11 65.99(9) ?
C14 Ni3 C15 38.83(8) ?
C11 Ni3 C15 39.31(9) ?
C14 Ni3 C13 40.88(10) ?
C11 Ni3 C13 65.59(9) ?
C15 Ni3 C13 66.23(8) ?
C14 Ni3 C12 66.47(10) ?
C11 Ni3 C12 39.67(8) ?
C15 Ni3 C12 66.13(8) ?
C13 Ni3 C12 38.23(11) ?
C14 Ni3 Se2 157.97(6) ?
C11 Ni3 Se2 97.09(6) ?
C15 Ni3 Se2 119.20(6) ?
C13 Ni3 Se2 146.21(9) ?
C12 Ni3 Se2 110.16(8) ?
C14 Ni3 Se3 99.79(6) ?
C11 Ni3 Se3 165.16(7) ?
C15 Ni3 Se3 126.49(6) ?
C13 Ni3 Se3 106.95(8) ?
C12 Ni3 Se3 140.30(7) ?
Se2 Ni3 Se3 95.506(14) ?
C7 Ni2 C9 66.25(8) ?
C7 Ni2 C10 66.19(8) ?
C9 Ni2 C10 39.85(8) ?
C7 Ni2 C8 39.71(8) ?
C9 Ni2 C8 39.15(8) ?
C10 Ni2 C8 66.26(8) ?
C7 Ni2 C6 40.47(8) ?
C9 Ni2 C6 65.65(8) ?
C10 Ni2 C6 38.05(8) ?
C8 Ni2 C6 66.58(8) ?
C7 Ni2 Se1 95.81(6) ?
C9 Ni2 Se1 160.47(6) ?
C10 Ni2 Se1 141.27(6) ?
C8 Ni2 Se1 121.69(6) ?
C6 Ni2 Se1 106.25(6) ?
C7 Ni2 Se3 162.69(6) ?
C9 Ni2 Se3 100.88(6) ?
C10 Ni2 Se3 112.02(6) ?
C8 Ni2 Se3 123.07(6) ?
C6 Ni2 Se3 146.48(6) ?
Se1 Ni2 Se3 94.885(14) ?
C2 C3 C4 107.55(17) ?
C2 C3 C18 131.18(18) ?
C4 C3 C18 121.22(18) ?
C2 C3 Ni1 72.88(11) ?
C4 C3 Ni1 69.41(11) ?
C18 C3 Ni1 124.74(13) ?
C4 C5 C1 109.64(18) ?
C4 C5 Ni1 69.76(11) ?
C1 C5 Ni1 71.12(11) ?
C4 C5 H5 125.2 ?
C1 C5 H5 125.2 ?
Ni1 C5 H5 125.5 ?
C5 C1 C2 107.52(17) ?
C5 C1 C16 122.80(18) ?
C2 C1 C16 129.03(18) ?
C5 C1 Ni1 69.81(11) ?
C2 C1 Ni1 71.32(11) ?
C16 C1 Ni1 131.25(14) ?
C28 C17 C2 117.40(18) ?
C28 C17 C29 108.85(17) ?
C2 C17 C29 110.90(16) ?
C28 C17 H17 106.3 ?
C2 C17 H17 106.3 ?
C29 C17 H17 106.3 ?
C17 C28 H28A 109.5 ?
C17 C28 H28B 109.5 ?
H28A C28 H28B 109.5 ?
C17 C28 H28C 109.5 ?
H28A C28 H28C 109.5 ?
H28B C28 H28C 109.5 ?
C18 C30 H30A 109.5 ?
C18 C30 H30B 109.5 ?
H30A C30 H30B 109.5 ?
C18 C30 H30C 109.5 ?
H30A C30 H30C 109.5 ?
H30B C30 H30C 109.5 ?
C5 C4 C3 107.43(17) ?
C5 C4 C19 124.59(18) ?
C3 C4 C19 127.68(19) ?
C5 C4 Ni1 71.58(11) ?
C3 C4 Ni1 69.72(10) ?
C19 C4 Ni1 128.92(14) ?
C3 C18 C30 116.92(18) ?
C3 C18 C31 111.91(17) ?
C30 C18 C31 110.76(19) ?
C3 C18 H18 105.4 ?
C30 C18 H18 105.4 ?
C31 C18 H18 105.4 ?
C4 C19 C33 111.60(17) ?
C4 C19 C32 109.99(17) ?
C33 C19 C32 108.43(19) ?
C4 C19 H19 108.9 ?
C33 C19 H19 108.9 ?
C32 C19 H19 108.9 ?
C3 C2 C1 107.76(17) ?
C3 C2 C17 124.37(18) ?
C1 C2 C17 127.83(18) ?
C3 C2 Ni1 68.20(11) ?
C1 C2 Ni1 69.45(11) ?
C17 C2 Ni1 129.44(13) ?
C1 C16 C35 113.73(18) ?
C1 C16 C34 108.23(17) ?
C35 C16 C34 108.49(18) ?
C1 C16 H16 108.8 ?
C35 C16 H16 108.8 ?
C34 C16 H16 108.8 ?
C19 C33 H33A 109.5 ?
C19 C33 H33B 109.5 ?
H33A C33 H33B 109.5 ?
C19 C33 H33C 109.5 ?
H33A C33 H33C 109.5 ?
H33B C33 H33C 109.5 ?
C14 C15 C11 108.26(19) ?
C14 C15 Ni3 69.70(12) ?
C11 C15 Ni3 69.69(11) ?
C14 C15 H15 125.9 ?
C11 C15 H15 125.9 ?
Ni3 C15 H15 126.3 ?
C10 C6 C7 107.29(18) ?
C10 C6 C20 124.56(19) ?
C7 C6 C20 128.04(19) ?
C10 C6 Ni2 70.41(12) ?
C7 C6 Ni2 67.53(11) ?
C20 C6 Ni2 130.25(14) ?
C6 C10 C9 108.96(18) ?
C6 C10 Ni2 71.53(12) ?
C9 C10 Ni2 69.93(11) ?
C6 C10 H10 125.5 ?
C9 C10 H10 125.5 ?
Ni2 C10 H10 124.6 ?
C9 C8 C7 106.92(17) ?
C9 C8 C22 128.21(19) ?
C7 C8 C22 124.87(19) ?
C9 C8 Ni2 69.97(11) ?
C7 C8 Ni2 68.08(10) ?
C22 C8 Ni2 127.03(13) ?
C7 C21 C39 117.95(18) ?
C7 C21 C38 109.95(17) ?
C39 C21 C38 110.04(17) ?
C7 C21 H21 106.0 ?
C39 C21 H21 106.0 ?
C38 C21 H21 106.0 ?
C15 C14 C13 107.4(2) ?
C15 C14 C27 123.6(2) ?
C13 C14 C27 128.7(2) ?
C15 C14 Ni3 71.47(12) ?
C13 C14 Ni3 70.54(13) ?
C27 C14 Ni3 128.32(17) ?
C21 C39 H39A 109.5 ?
C21 C39 H39B 109.5 ?
H39A C39 H39B 109.5 ?
C21 C39 H39C 109.5 ?
H39A C39 H39C 109.5 ?
H39B C39 H39C 109.5 ?
C15 C11 C12 109.0(2) ?
C15 C11 C24 125.3(2) ?
C12 C11 C24 125.1(2) ?
C15 C11 Ni3 71.00(11) ?
C12 C11 Ni3 72.18(12) ?
C24 C11 Ni3 129.89(16) ?
C41 C22 C8 115.72(19) ?
C41 C22 C40 110.63(19) ?
C8 C22 C40 111.22(18) ?
C41 C22 H22 106.2 ?
C8 C22 H22 106.2 ?
C40 C22 H22 106.2 ?
C13 C12 C25A 108.2(4) ?
C13 C12 C11 107.0(2) ?
C25A C12 C11 144.2(4) ?
C13 C12 C25 134.9(2) ?
C25A C12 C25 27.7(3) ?
C11 C12 C25 118.1(2) ?
C13 C12 Ni3 69.62(13) ?
C25A C12 Ni3 131.4(3) ?
C11 C12 Ni3 68.15(12) ?
C25 C12 Ni3 124.85(18) ?
C8 C9 C10 108.24(18) ?
C8 C9 C23 128.95(19) ?
C10 C9 C23 121.83(19) ?
C8 C9 Ni2 70.89(11) ?
C10 C9 Ni2 70.22(11) ?
C23 C9 Ni2 133.28(15) ?
C8 C7 C6 108.42(18) ?
C8 C7 C21 131.18(18) ?
C6 C7 C21 120.06(19) ?
C8 C7 Ni2 72.21(11) ?
C6 C7 Ni2 72.01(11) ?
C21 C7 Ni2 126.67(14) ?
C21 C38 H38A 109.5 ?
C21 C38 H38B 109.5 ?
H38A C38 H38B 109.5 ?
C21 C38 H38C 109.5 ?
H38A C38 H38C 109.5 ?
H38B C38 H38C 109.5 ?
C11 C24 C45 110.7(3) ?
C11 C24 C44 112.8(2) ?
C45 C24 C44 108.1(2) ?
C11 C24 H24 108.4 ?
C45 C24 H24 108.4 ?
C44 C24 H24 108.4 ?
C22 C41 H41A 109.5 ?
C22 C41 H41B 109.5 ?
H41A C41 H41B 109.5 ?
C22 C41 H41C 109.5 ?
H41A C41 H41C 109.5 ?
H41B C41 H41C 109.5 ?
C12 C13 C14 108.3(2) ?
C12 C13 C26 117.1(3) ?
C14 C13 C26 134.2(3) ?
C12 C13 C26A 140.8(3) ?
C14 C13 C26A 110.9(3) ?
C26 C13 C26A 23.8(2) ?
C12 C13 Ni3 72.15(13) ?
C14 C13 Ni3 68.57(12) ?
C26 C13 Ni3 130.78(18) ?
C26A C13 Ni3 125.0(3) ?
C24 C44 H44A 109.5 ?
C24 C44 H44B 109.5 ?
H44A C44 H44B 109.5 ?
C24 C44 H44C 109.5 ?
H44A C44 H44C 109.5 ?
H44B C44 H44C 109.5 ?
C9 C23 C42 113.52(19) ?
C9 C23 C43 107.99(19) ?
C42 C23 C43 109.06(19) ?
C9 C23 H23 108.7 ?
C42 C23 H23 108.7 ?
C43 C23 H23 108.7 ?
C23 C43 H43A 109.5 ?
C23 C43 H43B 109.5 ?
H43A C43 H43B 109.5 ?
C23 C43 H43C 109.5 ?
H43A C43 H43C 109.5 ?
H43B C43 H43C 109.5 ?
C22 C40 H40A 109.5 ?
C22 C40 H40B 109.5 ?
H40A C40 H40B 109.5 ?
C22 C40 H40C 109.5 ?
H40A C40 H40C 109.5 ?
H40B C40 H40C 109.5 ?
C14 C27 C51 113.4(2) ?
C14 C27 C50 109.4(3) ?
C51 C27 C50 109.8(2) ?
C14 C27 H27 108.1 ?
C51 C27 H27 108.1 ?
C50 C27 H27 108.1 ?
C17 C29 H29A 109.5 ?
C17 C29 H29B 109.5 ?
H29A C29 H29B 109.5 ?
C17 C29 H29C 109.5 ?
H29A C29 H29C 109.5 ?
H29B C29 H29C 109.5 ?
C20 C36 H36A 109.5 ?
C20 C36 H36B 109.5 ?
H36A C36 H36B 109.5 ?
C20 C36 H36C 109.5 ?
H36A C36 H36C 109.5 ?
H36B C36 H36C 109.5 ?
C16 C35 H35A 109.5 ?
C16 C35 H35B 109.5 ?
H35A C35 H35B 109.5 ?
C16 C35 H35C 109.5 ?
H35A C35 H35C 109.5 ?
H35B C35 H35C 109.5 ?
C16 C34 H34A 109.5 ?
C16 C34 H34B 109.5 ?
H34A C34 H34B 109.5 ?
C16 C34 H34C 109.5 ?
H34A C34 H34C 109.5 ?
H34B C34 H34C 109.5 ?
C18 C31 H31A 109.5 ?
C18 C31 H31B 109.5 ?
H31A C31 H31B 109.5 ?
C18 C31 H31C 109.5 ?
H31A C31 H31C 109.5 ?
H31B C31 H31C 109.5 ?
C6 C20 C36 109.58(18) ?
C6 C20 C37 111.86(18) ?
C36 C20 C37 110.72(19) ?
C6 C20 H20 108.2 ?
C36 C20 H20 108.2 ?
C37 C20 H20 108.2 ?
C19 C32 H32A 109.5 ?
C19 C32 H32B 109.5 ?
H32A C32 H32B 109.5 ?
C19 C32 H32C 109.5 ?
H32A C32 H32C 109.5 ?
H32B C32 H32C 109.5 ?
C20 C37 H37A 109.5 ?
C20 C37 H37B 109.5 ?
H37A C37 H37B 109.5 ?
C20 C37 H37C 109.5 ?
H37A C37 H37C 109.5 ?
H37B C37 H37C 109.5 ?
C23 C42 H42A 109.5 ?
C23 C42 H42B 109.5 ?
H42A C42 H42B 109.5 ?
C23 C42 H42C 109.5 ?
H42A C42 H42C 109.5 ?
H42B C42 H42C 109.5 ?
C26A C49 C26 25.9(3) ?
C26A C49 H49A 130.3 ?
C26 C49 H49A 109.5 ?
C26A C49 H49B 108.5 ?
C26 C49 H49B 109.5 ?
H49A C49 H49B 109.5 ?
C26A C49 H49C 86.3 ?
C26 C49 H49C 109.5 ?
H49A C49 H49C 109.5 ?
H49B C49 H49C 109.5 ?
C26A C49 H49D 109.5 ?
C26 C49 H49D 83.6 ?
H49A C49 H49D 41.7 ?
H49B C49 H49D 89.1 ?
H49C C49 H49D 150.9 ?
C26A C49 H49E 109.5 ?
C26 C49 H49E 120.7 ?
H49A C49 H49E 118.0 ?
H49B C49 H49E 22.9 ?
H49C C49 H49E 86.6 ?
H49D C49 H49E 109.5 ?
C26A C49 H49F 109.5 ?
C26 C49 H49F 120.1 ?
H49A C49 H49F 68.3 ?
H49B C49 H49F 128.2 ?
H49C C49 H49F 41.4 ?
H49D C49 H49F 109.5 ?
H49E C49 H49F 109.5 ?
C27 C50 H50A 109.5 ?
C27 C50 H50B 109.5 ?
H50A C50 H50B 109.5 ?
C27 C50 H50C 109.5 ?
H50A C50 H50C 109.5 ?
H50B C50 H50C 109.5 ?
C27 C51 H51A 109.5 ?
C27 C51 H51B 109.5 ?
H51A C51 H51B 109.5 ?
C27 C51 H51C 109.5 ?
H51A C51 H51C 109.5 ?
H51B C51 H51C 109.5 ?
C24 C45 H45A 109.5 ?
C24 C45 H45B 109.5 ?
H45A C45 H45B 109.5 ?
C24 C45 H45C 109.5 ?
H45A C45 H45C 109.5 ?
H45B C45 H45C 109.5 ?
F5 B1 F3 134.6(4) ?
F5 B1 F8 113.5(7) ?
F3 B1 F8 99.6(6) ?
F5 B1 F2 71.0(6) ?
F3 B1 F2 109.5(3) ?
F8 B1 F2 131.6(7) ?
F5 B1 F4 109.0(5) ?
F3 B1 F4 113.0(4) ?
F8 B1 F4 22.5(7) ?
F2 B1 F4 109.0(4) ?
F5 B1 F7 112.0(5) ?
F3 B1 F7 24.0(3) ?
F8 B1 F7 108.4(7) ?
F2 B1 F7 113.9(5) ?
F4 B1 F7 127.8(6) ?
F5 B1 F1 39.8(5) ?
F3 B1 F1 108.8(3) ?
F8 B1 F1 97.0(7) ?
F2 B1 F1 108.6(3) ?
F4 B1 F1 107.8(4) ?
F7 B1 F1 85.4(4) ?
F5 B1 F6 110.9(6) ?
F3 B1 F6 86.7(4) ?
F8 B1 F6 106.6(7) ?
F2 B1 F6 40.7(4) ?
F4 B1 F6 88.9(5) ?
F7 B1 F6 104.8(5) ?
F1 B1 F6 149.3(5) ?
Cl1 C1V Cl2 110.12(14) ?
Cl1 C1V H1VA 109.6 ?
Cl2 C1V H1VA 109.6 ?
Cl1 C1V H1VB 109.6 ?
Cl2 C1V H1VB 109.6 ?
H1VA C1V H1VB 108.1 ?
C47 C25 C12 108.5(2) ?
C47 C25 C46 113.6(3) ?
C12 C25 C46 112.7(3) ?
C47 C25 H25 107.2 ?
C12 C25 H25 107.2 ?
C46 C25 H25 107.2 ?
C25A C47 C25 28.0(3) ?
C25A C47 H47A 117.1 ?
C25 C47 H47A 109.5 ?
C25A C47 H47B 124.8 ?
C25 C47 H47B 109.5 ?
H47A C47 H47B 109.5 ?
C25A C47 H47C 81.8 ?
C25 C47 H47C 109.5 ?
H47A C47 H47C 109.5 ?
H47B C47 H47C 109.5 ?
C25A C47 H47D 109.5 ?
C25 C47 H47D 83.5 ?
H47A C47 H47D 53.0 ?
H47B C47 H47D 76.4 ?
H47C C47 H47D 161.9 ?
C25A C47 H47E 109.5 ?
C25 C47 H47E 110.5 ?
H47A C47 H47E 133.4 ?
H47B C47 H47E 33.2 ?
H47C C47 H47E 78.5 ?
H47D C47 H47E 109.5 ?
C25A C47 H47F 109.5 ?
C25 C47 H47F 130.3 ?
H47A C47 H47F 57.2 ?
H47B C47 H47F 120.1 ?
H47C C47 H47F 52.6 ?
H47D C47 H47F 109.5 ?
H47E C47 H47F 109.5 ?
C13 C26 C49 110.1(2) ?
C13 C26 C48 111.5(3) ?
C49 C26 C48 109.9(3) ?
C13 C26 H26 108.4 ?
C49 C26 H26 108.4 ?
C48 C26 H26 108.4 ?
C47 C25A C12 125.0(5) ?
C47 C25A C46A 112.2(7) ?
C12 C25A C46A 105.0(7) ?
C47 C25A H25A 104.2 ?
C12 C25A H25A 104.2 ?
C46A C25A H25A 104.2 ?
C48A C26A C49 122.3(5) ?
C48A C26A C13 111.8(6) ?
C49 C26A C13 102.7(5) ?
C48A C26A H26A 106.3 ?
C49 C26A H26A 106.3 ?
C13 C26A H26A 106.3 ?
C26A C48A H48D 109.5 ?
C26A C48A H48E 109.5 ?
H48D C48A H48E 109.5 ?
C26A C48A H48F 109.5 ?
H48D C48A H48F 109.5 ?
H48E C48A H48F 109.5 ?
C25A C46A H46D 109.5 ?
C25A C46A H46E 109.5 ?
H46D C46A H46E 109.5 ?
C25A C46A H46F 109.5 ?
H46D C46A H46F 109.5 ?
H46E C46A H46F 109.5 ?

loop_
_geom_bond_atom_site_label_1
_geom_bond_atom_site_label_2
_geom_bond_distance
_geom_bond_publ_flag
Se1 Ni2 2.2350(4) yes
Se1 Se2 2.3695(3) yes
Se1 Ni1 2.4143(4) yes
Se2 Ni3 2.2340(4) yes
Se2 Ni1 2.4023(4) yes
Se3 Ni2 2.3104(4) yes
Se3 Ni3 2.3205(4) yes
Se3 Se4 2.3500(3) yes
Se4 Ni1 2.3558(4) yes
Ni1 C4 2.1112(19) ?
Ni1 C3 2.1156(19) ?
Ni1 C5 2.1349(19) ?
Ni1 C1 2.1523(19) ?
Ni1 C2 2.1775(19) ?
Ni3 C14 2.105(2) ?
Ni3 C11 2.111(2) ?
Ni3 C15 2.128(2) ?
Ni3 C13 2.132(2) ?
Ni3 C12 2.165(2) ?
Ni2 C7 2.090(2) ?
Ni2 C9 2.133(2) ?
Ni2 C10 2.136(2) ?
Ni2 C8 2.1447(19) ?
Ni2 C6 2.151(2) ?
C3 C2 1.431(3) ?
C3 C4 1.476(3) ?
C3 C18 1.522(3) ?
C5 C4 1.406(3) ?
C5 C1 1.434(3) ?
C5 H5 0.9500 ?
C1 C2 1.454(3) ?
C1 C16 1.511(3) ?
C17 C28 1.526(3) ?
C17 C2 1.528(3) ?
C17 C29 1.545(3) ?
C17 H17 1.0000 ?
C28 H28A 0.9800 ?
C28 H28B 0.9800 ?
C28 H28C 0.9800 ?
C30 C18 1.527(3) ?
C30 H30A 0.9800 ?
C30 H30B 0.9800 ?
C30 H30C 0.9800 ?
C4 C19 1.510(3) ?
C18 C31 1.544(3) ?
C18 H18 1.0000 ?
C19 C33 1.528(3) ?
C19 C32 1.544(3) ?
C19 H19 1.0000 ?
C16 C35 1.530(3) ?
C16 C34 1.535(3) ?
C16 H16 1.0000 ?
C33 H33A 0.9800 ?
C33 H33B 0.9800 ?
C33 H33C 0.9800 ?
C15 C14 1.407(3) ?
C15 C11 1.426(3) ?
C15 H15 0.9500 ?
C6 C10 1.398(3) ?
C6 C7 1.468(3) ?
C6 C20 1.508(3) ?
C10 C9 1.455(3) ?
C10 H10 0.9500 ?
C8 C9 1.433(3) ?
C8 C7 1.439(3) ?
C8 C22 1.527(3) ?
C21 C7 1.522(3) ?
C21 C39 1.540(3) ?
C21 C38 1.543(3) ?
C21 H21 1.0000 ?
C14 C13 1.480(4) ?
C14 C27 1.509(4) ?
C39 H39A 0.9800 ?
C39 H39B 0.9800 ?
C39 H39C 0.9800 ?
C11 C12 1.452(3) ?
C11 C24 1.506(3) ?
C22 C41 1.515(3) ?
C22 C40 1.543(3) ?
C22 H22 1.0000 ?
C12 C13 1.408(4) ?
C12 C25A 1.422(8) ?
C12 C25 1.561(4) ?
C9 C23 1.513(3) ?
C38 H38A 0.9800 ?
C38 H38B 0.9800 ?
C38 H38C 0.9800 ?
C24 C45 1.509(4) ?
C24 C44 1.530(4) ?
C24 H24 1.0000 ?
C41 H41A 0.9800 ?
C41 H41B 0.9800 ?
C41 H41C 0.9800 ?
C13 C26 1.510(4) ?
C13 C26A 1.690(7) ?
C44 H44A 0.9800 ?
C44 H44B 0.9800 ?
C44 H44C 0.9800 ?
C23 C42 1.519(3) ?
C23 C43 1.539(3) ?
C23 H23 1.0000 ?
C43 H43A 0.9800 ?
C43 H43B 0.9800 ?
C43 H43C 0.9800 ?
C40 H40A 0.9800 ?
C40 H40B 0.9800 ?
C40 H40C 0.9800 ?
C27 C51 1.511(5) ?
C27 C50 1.540(4) ?
C27 H27 1.0000 ?
C29 H29A 0.9800 ?
C29 H29B 0.9800 ?
C29 H29C 0.9800 ?
C36 C20 1.531(3) ?
C36 H36A 0.9800 ?
C36 H36B 0.9800 ?
C36 H36C 0.9800 ?
C35 H35A 0.9800 ?
C35 H35B 0.9800 ?
C35 H35C 0.9800 ?
C34 H34A 0.9800 ?
C34 H34B 0.9800 ?
C34 H34C 0.9800 ?
C31 H31A 0.9800 ?
C31 H31B 0.9800 ?
C31 H31C 0.9800 ?
C20 C37 1.537(3) ?
C20 H20 1.0000 ?
C32 H32A 0.9800 ?
C32 H32B 0.9800 ?
C32 H32C 0.9800 ?
C37 H37A 0.9800 ?
C37 H37B 0.9800 ?
C37 H37C 0.9800 ?
C42 H42A 0.9800 ?
C42 H42B 0.9800 ?
C42 H42C 0.9800 ?
C49 C26A 1.507(8) ?
C49 C26 1.541(4) ?
C49 H49A 0.9800 ?
C49 H49B 0.9800 ?
C49 H49C 0.9800 ?
C49 H49D 0.9800 ?
C49 H49E 0.9800 ?
C49 H49F 0.9800 ?
C50 H50A 0.9800 ?
C50 H50B 0.9800 ?
C50 H50C 0.9800 ?
C48 C26 1.543(4) ?
C48 H48A 0.9800 ?
C48 H48B 0.9800 ?
C48 H48C 0.9800 ?
C51 H51A 0.9800 ?
C51 H51B 0.9800 ?
C51 H51C 0.9800 ?
C45 H45A 0.9800 ?
C45 H45B 0.9800 ?
C45 H45C 0.9800 ?
B1 F5 1.341(5) ?
B1 F3 1.367(5) ?
B1 F8 1.368(7) ?
B1 F2 1.377(4) ?
B1 F4 1.377(5) ?
B1 F7 1.383(7) ?
B1 F1 1.401(4) ?
B1 F6 1.415(6) ?
Cl1 C1V 1.761(3) ?
Cl2 C1V 1.774(3) ?
C1V H1VA 0.9900 ?
C1V H1VB 0.9900 ?
C25 C47 1.543(4) ?
C25 C46 1.568(5) ?
C25 H25 1.0000 ?
C46 H46A 0.9800 ?
C46 H46B 0.9800 ?
C46 H46C 0.9800 ?
C47 C25A 1.419(8) ?
C47 H47A 0.9800 ?
C47 H47B 0.9800 ?
C47 H47C 0.9800 ?
C47 H47D 0.9800 ?
C47 H47E 0.9800 ?
C47 H47F 0.9800 ?
C26 H26 1.0000 ?
C25A C46A 1.478(14) ?
C25A H25A 1.0000 ?
C26A C48A 1.401(11) ?
C26A H26A 1.0000 ?
C48A H48D 0.9800 ?
C48A H48E 0.9800 ?
C48A H48F 0.9800 ?
C46A H46D 0.9800 ?
C46A H46E 0.9800 ?
C46A H46F 0.9800 ?

loop_
_geom_torsion_atom_site_label_1
_geom_torsion_atom_site_label_2
_geom_torsion_atom_site_label_3
_geom_torsion_atom_site_label_4
_geom_torsion
Ni2 Se1 Se2 Ni3 1.136(18)
Ni1 Se1 Se2 Ni3 105.215(15)
Ni2 Se1 Se2 Ni1 -104.079(16)
Ni2 Se3 Se4 Ni1 -55.758(14)
Ni3 Se3 Se4 Ni1 56.494(15)
Se3 Se4 Ni1 C4 160.10(5)
Se3 Se4 Ni1 C3 -159.04(5)
Se3 Se4 Ni1 C5 137.85(7)
Se3 Se4 Ni1 C1 174.73(14)
Se3 Se4 Ni1 C2 -139.11(6)
Se3 Se4 Ni1 Se2 -30.677(14)
Se3 Se4 Ni1 Se1 28.707(13)
Ni3 Se2 Ni1 C4 120.9(3)
Se1 Se2 Ni1 C4 -140.0(3)
Ni3 Se2 Ni1 C3 93.60(7)
Se1 Se2 Ni1 C3 -167.37(7)
Ni3 Se2 Ni1 C5 -170.89(8)
Se1 Se2 Ni1 C5 -71.86(8)
Ni3 Se2 Ni1 C1 164.59(6)
Se1 Se2 Ni1 C1 -96.38(6)
Ni3 Se2 Ni1 C2 124.60(6)
Se1 Se2 Ni1 C2 -136.37(6)
Ni3 Se2 Ni1 Se4 -5.194(17)
Se1 Se2 Ni1 Se4 93.839(13)
Ni3 Se2 Ni1 Se1 -99.033(14)
Ni2 Se1 Ni1 C4 -90.26(8)
Se2 Se1 Ni1 C4 168.68(8)
Ni2 Se1 Ni1 C3 -133.5(3)
Se2 Se1 Ni1 C3 125.5(3)
Ni2 Se1 Ni1 C5 -119.42(6)
Se2 Se1 Ni1 C5 139.51(6)
Ni2 Se1 Ni1 C1 -159.44(6)
Se2 Se1 Ni1 C1 99.49(6)
Ni2 Se1 Ni1 C2 173.63(7)
Se2 Se1 Ni1 C2 72.57(7)
Ni2 Se1 Ni1 Se4 7.303(17)
Se2 Se1 Ni1 Se4 -93.764(13)
Ni2 Se1 Ni1 Se2 101.068(14)
Se1 Se2 Ni3 C14 -160.13(19)
Ni1 Se2 Ni3 C14 -95.21(19)
Se1 Se2 Ni3 C11 161.65(6)
Ni1 Se2 Ni3 C11 -133.43(6)
Se1 Se2 Ni3 C15 -163.80(7)
Ni1 Se2 Ni3 C15 -98.89(7)
Se1 Se2 Ni3 C13 105.92(12)
Ni1 Se2 Ni3 C13 170.83(12)
Se1 Se2 Ni3 C12 122.97(7)
Ni1 Se2 Ni3 C12 -172.11(6)
Se1 Se2 Ni3 Se3 -26.214(16)
Ni1 Se2 Ni3 Se3 38.701(17)
Ni2 Se3 Ni3 C14 -149.74(7)
Se4 Se3 Ni3 C14 108.29(7)
Ni2 Se3 Ni3 C11 -165.8(2)
Se4 Se3 Ni3 C11 92.2(2)
Ni2 Se3 Ni3 C15 179.10(7)
Se4 Se3 Ni3 C15 77.13(7)
Ni2 Se3 Ni3 C13 -108.28(8)
Se4 Se3 Ni3 C13 149.75(8)
Ni2 Se3 Ni3 C12 -84.98(11)
Se4 Se3 Ni3 C12 173.05(11)
Ni2 Se3 Ni3 Se2 46.180(17)
Se4 Se3 Ni3 Se2 -55.789(14)
Se2 Se1 Ni2 C7 -168.95(6)
Ni1 Se1 Ni2 C7 126.21(6)
Se2 Se1 Ni2 C9 168.55(18)
Ni1 Se1 Ni2 C9 103.71(18)
Se2 Se1 Ni2 C10 -110.39(9)
Ni1 Se1 Ni2 C10 -175.23(9)
Se2 Se1 Ni2 C8 158.82(7)
Ni1 Se1 Ni2 C8 93.99(7)
Se2 Se1 Ni2 C6 -129.03(6)
Ni1 Se1 Ni2 C6 166.14(6)
Se2 Se1 Ni2 Se3 24.678(16)
Ni1 Se1 Ni2 Se3 -40.155(17)
Ni3 Se3 Ni2 C7 -173.10(19)
Se4 Se3 Ni2 C7 -71.7(2)
Ni3 Se3 Ni2 C9 146.49(6)
Se4 Se3 Ni2 C9 -112.11(6)
Ni3 Se3 Ni2 C10 106.45(6)
Se4 Se3 Ni2 C10 -152.15(6)
Ni3 Se3 Ni2 C8 -178.32(7)
Se4 Se3 Ni2 C8 -76.92(7)
Ni3 Se3 Ni2 C6 84.53(10)
Se4 Se3 Ni2 C6 -174.06(10)
Ni3 Se3 Ni2 Se1 -45.093(17)
Se4 Se3 Ni2 Se1 56.309(14)
C4 Ni1 C3 C2 -116.92(16)
C5 Ni1 C3 C2 -79.61(12)
C1 Ni1 C3 C2 -36.75(11)
Se4 Ni1 C3 C2 154.39(10)
Se2 Ni1 C3 C2 53.74(13)
Se1 Ni1 C3 C2 -64.6(3)
C5 Ni1 C3 C4 37.31(12)
C1 Ni1 C3 C4 80.17(12)
C2 Ni1 C3 C4 116.92(16)
Se4 Ni1 C3 C4 -88.68(11)
Se2 Ni1 C3 C4 170.66(9)
Se1 Ni1 C3 C4 52.4(3)
C4 Ni1 C3 C18 114.4(2)
C5 Ni1 C3 C18 151.72(18)
C1 Ni1 C3 C18 -165.42(18)
C2 Ni1 C3 C18 -128.7(2)
Se4 Ni1 C3 C18 25.73(16)
Se2 Ni1 C3 C18 -74.93(17)
Se1 Ni1 C3 C18 166.77(17)
C3 Ni1 C5 C4 -39.41(11)
C1 Ni1 C5 C4 -120.31(17)
C2 Ni1 C5 C4 -82.24(12)
Se4 Ni1 C5 C4 37.30(13)
Se2 Ni1 C5 C4 -159.89(9)
Se1 Ni1 C5 C4 143.83(10)
C4 Ni1 C5 C1 120.31(17)
C3 Ni1 C5 C1 80.91(12)
C2 Ni1 C5 C1 38.07(12)
Se4 Ni1 C5 C1 157.61(10)
Se2 Ni1 C5 C1 -39.58(15)
Se1 Ni1 C5 C1 -95.86(11)
C4 C5 C1 C2 -2.4(2)
Ni1 C5 C1 C2 -61.71(13)
C4 C5 C1 C16 -173.90(17)
Ni1 C5 C1 C16 126.79(18)
C4 C5 C1 Ni1 59.32(14)
C4 Ni1 C1 C5 -36.20(12)
C3 Ni1 C1 C5 -81.11(12)
C2 Ni1 C1 C5 -117.58(16)
Se4 Ni1 C1 C5 -52.3(2)
Se2 Ni1 C1 C5 153.88(11)
Se1 Ni1 C1 C5 93.05(11)
C4 Ni1 C1 C2 81.38(12)
C3 Ni1 C1 C2 36.47(11)
C5 Ni1 C1 C2 117.58(16)
Se4 Ni1 C1 C2 65.33(18)
Se2 Ni1 C1 C2 -88.55(10)
Se1 Ni1 C1 C2 -149.37(10)
C4 Ni1 C1 C16 -152.6(2)
C3 Ni1 C1 C16 162.5(2)
C5 Ni1 C1 C16 -116.4(2)
C2 Ni1 C1 C16 126.0(2)
Se4 Ni1 C1 C16 -168.69(12)
Se2 Ni1 C1 C16 37.44(19)
Se1 Ni1 C1 C16 -23.39(19)
C1 C5 C4 C3 0.7(2)
Ni1 C5 C4 C3 60.83(13)
C1 C5 C4 C19 174.78(17)
Ni1 C5 C4 C19 -125.07(19)
C1 C5 C4 Ni1 -60.14(14)
C2 C3 C4 C5 1.3(2)
C18 C3 C4 C5 179.03(17)
Ni1 C3 C4 C5 -62.03(13)
C2 C3 C4 C19 -172.55(18)
C18 C3 C4 C19 5.2(3)
Ni1 C3 C4 C19 124.1(2)
C2 C3 C4 Ni1 63.34(13)
C18 C3 C4 Ni1 -118.95(17)
C3 Ni1 C4 C5 117.37(16)
C1 Ni1 C4 C5 36.57(11)
C2 Ni1 C4 C5 79.64(12)
Se4 Ni1 C4 C5 -149.78(11)
Se2 Ni1 C4 C5 83.6(3)
Se1 Ni1 C4 C5 -49.77(13)
C5 Ni1 C4 C3 -117.37(16)
C1 Ni1 C4 C3 -80.79(12)
C2 Ni1 C4 C3 -37.72(11)
Se4 Ni1 C4 C3 92.85(11)
Se2 Ni1 C4 C3 -33.8(3)
Se1 Ni1 C4 C3 -167.13(9)
C3 Ni1 C4 C19 -122.6(2)
C5 Ni1 C4 C19 120.0(2)
C1 Ni1 C4 C19 156.6(2)
C2 Ni1 C4 C19 -160.4(2)
Se4 Ni1 C4 C19 -29.78(18)
Se2 Ni1 C4 C19 -156.40(17)
Se1 Ni1 C4 C19 70.2(2)
C2 C3 C18 C30 -36.9(3)
C4 C3 C18 C30 146.05(19)
Ni1 C3 C18 C30 60.6(2)
C2 C3 C18 C31 92.4(3)
C4 C3 C18 C31 -84.7(2)
Ni1 C3 C18 C31 -170.10(15)
C5 C4 C19 C33 39.7(3)
C3 C4 C19 C33 -147.39(19)
Ni1 C4 C19 C33 -53.9(2)
C5 C4 C19 C32 -80.7(3)
C3 C4 C19 C32 92.2(3)
Ni1 C4 C19 C32 -174.31(18)
C4 C3 C2 C1 -2.8(2)
C18 C3 C2 C1 179.84(19)
Ni1 C3 C2 C1 58.33(13)
C4 C3 C2 C17 175.17(16)
C18 C3 C2 C17 -2.2(3)
Ni1 C3 C2 C17 -123.74(18)
C4 C3 C2 Ni1 -61.09(13)
C18 C3 C2 Ni1 121.5(2)
C5 C1 C2 C3 3.2(2)
C16 C1 C2 C3 173.98(18)
Ni1 C1 C2 C3 -57.56(13)
C5 C1 C2 C17 -174.66(17)
C16 C1 C2 C17 -3.9(3)
Ni1 C1 C2 C17 124.60(19)
C5 C1 C2 Ni1 60.74(13)
C16 C1 C2 Ni1 -128.5(2)
C28 C17 C2 C3 159.48(18)
C29 C17 C2 C3 -74.5(2)
C28 C17 C2 C1 -23.0(3)
C29 C17 C2 C1 103.0(2)
C28 C17 C2 Ni1 70.6(2)
C29 C17 C2 Ni1 -163.41(16)
C4 Ni1 C2 C3 39.59(12)
C5 Ni1 C2 C3 82.13(12)
C1 Ni1 C2 C3 120.05(16)
Se4 Ni1 C2 C3 -32.80(13)
Se2 Ni1 C2 C3 -139.49(10)
Se1 Ni1 C2 C3 164.33(9)
C4 Ni1 C2 C1 -80.46(12)
C3 Ni1 C2 C1 -120.05(16)
C5 Ni1 C2 C1 -37.92(11)
Se4 Ni1 C2 C1 -152.85(9)
Se2 Ni1 C2 C1 100.46(10)
Se1 Ni1 C2 C1 44.28(13)
C4 Ni1 C2 C17 156.9(2)
C3 Ni1 C2 C17 117.3(2)
C5 Ni1 C2 C17 -160.6(2)
C1 Ni1 C2 C17 -122.7(2)
Se4 Ni1 C2 C17 84.48(19)
Se2 Ni1 C2 C17 -22.20(19)
Se1 Ni1 C2 C17 -78.39(19)
C5 C1 C16 C35 -23.6(3)
C2 C1 C16 C35 166.81(19)
Ni1 C1 C16 C35 67.5(2)
C5 C1 C16 C34 97.0(2)
C2 C1 C16 C34 -72.5(3)
Ni1 C1 C16 C34 -171.90(16)
C11 Ni3 C15 C14 -119.54(19)
C13 Ni3 C15 C14 -39.62(16)
C12 Ni3 C15 C14 -81.57(15)
Se2 Ni3 C15 C14 177.80(12)
Se3 Ni3 C15 C14 54.42(15)
C14 Ni3 C15 C11 119.54(19)
C13 Ni3 C15 C11 79.93(15)
C12 Ni3 C15 C11 37.98(13)
Se2 Ni3 C15 C11 -62.65(13)
Se3 Ni3 C15 C11 173.97(10)
C7 Ni2 C6 C10 -119.25(17)
C9 Ni2 C6 C10 -37.91(12)
C8 Ni2 C6 C10 -80.88(13)
Se1 Ni2 C6 C10 161.08(11)
Se3 Ni2 C6 C10 34.14(17)
C9 Ni2 C6 C7 81.34(13)
C10 Ni2 C6 C7 119.25(17)
C8 Ni2 C6 C7 38.36(12)
Se1 Ni2 C6 C7 -79.68(11)
Se3 Ni2 C6 C7 153.39(10)
C7 Ni2 C6 C20 121.6(2)
C9 Ni2 C6 C20 -157.1(2)
C10 Ni2 C6 C20 -119.2(2)
C8 Ni2 C6 C20 159.9(2)
Se1 Ni2 C6 C20 41.9(2)
Se3 Ni2 C6 C20 -85.0(2)
C7 C6 C10 C9 2.6(2)
C20 C6 C10 C9 -173.83(18)
Ni2 C6 C10 C9 60.18(14)
C7 C6 C10 Ni2 -57.61(13)
C20 C6 C10 Ni2 125.99(19)
C7 Ni2 C10 C6 38.24(12)
C9 Ni2 C10 C6 119.13(17)
C8 Ni2 C10 C6 81.81(13)
Se1 Ni2 C10 C6 -29.85(16)
Se3 Ni2 C10 C6 -160.47(10)
C7 Ni2 C10 C9 -80.89(13)
C8 Ni2 C10 C9 -37.32(12)
C6 Ni2 C10 C9 -119.13(17)
Se1 Ni2 C10 C9 -148.97(10)
Se3 Ni2 C10 C9 80.40(12)
C7 Ni2 C8 C9 118.73(17)
C10 Ni2 C8 C9 37.97(12)
C6 Ni2 C8 C9 79.64(13)
Se1 Ni2 C8 C9 174.87(10)
Se3 Ni2 C8 C9 -63.70(13)
C9 Ni2 C8 C7 -118.73(17)
C10 Ni2 C8 C7 -80.76(13)
C6 Ni2 C8 C7 -39.09(11)
Se1 Ni2 C8 C7 56.14(12)
Se3 Ni2 C8 C7 177.57(9)
C7 Ni2 C8 C22 -117.9(2)
C9 Ni2 C8 C22 123.3(2)
C10 Ni2 C8 C22 161.3(2)
C6 Ni2 C8 C22 -157.0(2)
Se1 Ni2 C8 C22 -61.8(2)
Se3 Ni2 C8 C22 59.6(2)
C11 C15 C14 C13 2.5(2)
Ni3 C15 C14 C13 61.76(14)
C11 C15 C14 C27 176.5(2)
Ni3 C15 C14 C27 -124.2(2)
C11 C15 C14 Ni3 -59.22(14)
C11 Ni3 C14 C15 37.11(13)
C13 Ni3 C14 C15 116.9(2)
C12 Ni3 C14 C15 80.63(14)
Se2 Ni3 C14 C15 -5.1(3)
Se3 Ni3 C14 C15 -138.43(12)
C11 Ni3 C14 C13 -79.82(15)
C15 Ni3 C14 C13 -116.9(2)
C12 Ni3 C14 C13 -36.30(14)
Se2 Ni3 C14 C13 -122.05(19)
Se3 Ni3 C14 C13 104.64(13)
C11 Ni3 C14 C27 155.7(2)
C15 Ni3 C14 C27 118.6(3)
C13 Ni3 C14 C27 -124.5(3)
C12 Ni3 C14 C27 -160.8(2)
Se2 Ni3 C14 C27 113.5(2)
Se3 Ni3 C14 C27 -19.8(2)
C14 C15 C11 C12 -3.3(2)
Ni3 C15 C11 C12 -62.56(14)
C14 C15 C11 C24 -174.8(2)
Ni3 C15 C11 C24 126.0(2)
C14 C15 C11 Ni3 59.23(14)
C14 Ni3 C11 C15 -36.66(12)
C13 Ni3 C11 C15 -81.70(14)
C12 Ni3 C11 C15 -118.18(19)
Se2 Ni3 C11 C15 128.62(11)
Se3 Ni3 C11 C15 -19.3(3)
C14 Ni3 C11 C12 81.51(16)
C15 Ni3 C11 C12 118.18(19)
C13 Ni3 C11 C12 36.48(16)
Se2 Ni3 C11 C12 -113.21(14)
Se3 Ni3 C11 C12 98.9(3)
C14 Ni3 C11 C24 -157.2(2)
C15 Ni3 C11 C24 -120.6(3)
C13 Ni3 C11 C24 157.7(2)
C12 Ni3 C11 C24 121.2(3)
Se2 Ni3 C11 C24 8.0(2)
Se3 Ni3 C11 C24 -139.8(2)
C9 C8 C22 C41 29.1(3)
C7 C8 C22 C41 -151.07(19)
Ni2 C8 C22 C41 -63.6(2)
C9 C8 C22 C40 -98.2(2)
C7 C8 C22 C40 81.6(2)
Ni2 C8 C22 C40 169.05(16)
C15 C11 C12 C13 2.8(2)
C24 C11 C12 C13 174.3(2)
Ni3 C11 C12 C13 -59.03(15)
C15 C11 C12 C25A -166.6(6)
C24 C11 C12 C25A 4.9(7)
Ni3 C11 C12 C25A 131.5(6)
C15 C11 C12 C25 -179.25(19)
C24 C11 C12 C25 -7.8(3)
Ni3 C11 C12 C25 118.9(2)
C15 C11 C12 Ni3 61.82(14)
C24 C11 C12 Ni3 -126.7(2)
C14 Ni3 C12 C13 38.77(14)
C11 Ni3 C12 C13 119.0(2)
C15 Ni3 C12 C13 81.33(15)
Se2 Ni3 C12 C13 -164.72(12)
Se3 Ni3 C12 C13 -37.69(19)
C14 Ni3 C12 C25A 135.5(5)
C11 Ni3 C12 C25A -144.3(5)
C15 Ni3 C12 C25A 178.1(5)
C13 Ni3 C12 C25A 96.7(5)
Se2 Ni3 C12 C25A -68.0(5)
Se3 Ni3 C12 C25A 59.1(5)
C14 Ni3 C12 C11 -80.20(14)
C15 Ni3 C12 C11 -37.63(13)
C13 Ni3 C12 C11 -119.0(2)
Se2 Ni3 C12 C11 76.31(14)
Se3 Ni3 C12 C11 -156.66(11)
C14 Ni3 C12 C25 170.0(2)
C11 Ni3 C12 C25 -109.8(3)
C15 Ni3 C12 C25 -147.5(2)
C13 Ni3 C12 C25 131.2(3)
Se2 Ni3 C12 C25 -33.5(2)
Se3 Ni3 C12 C25 93.5(2)
C7 C8 C9 C10 -2.3(2)
C22 C8 C9 C10 177.51(18)
Ni2 C8 C9 C10 -60.57(14)
C7 C8 C9 C23 -170.99(19)
C22 C8 C9 C23 8.8(3)
Ni2 C8 C9 C23 130.8(2)
C7 C8 C9 Ni2 58.25(12)
C22 C8 C9 Ni2 -121.9(2)
C6 C10 C9 C8 -0.2(2)
Ni2 C10 C9 C8 60.99(13)
C6 C10 C9 C23 169.45(18)
Ni2 C10 C9 C23 -129.37(19)
C6 C10 C9 Ni2 -61.18(14)
C7 Ni2 C9 C8 -37.74(12)
C10 Ni2 C9 C8 -118.47(18)
C6 Ni2 C9 C8 -82.24(13)
Se1 Ni2 C9 C8 -13.2(3)
Se3 Ni2 C9 C8 130.09(11)
C7 Ni2 C9 C10 80.73(13)
C8 Ni2 C9 C10 118.47(18)
C6 Ni2 C9 C10 36.23(12)
Se1 Ni2 C9 C10 105.31(19)
Se3 Ni2 C9 C10 -111.43(11)
C7 Ni2 C9 C23 -163.7(2)
C10 Ni2 C9 C23 115.5(3)
C8 Ni2 C9 C23 -126.0(3)
C6 Ni2 C9 C23 151.8(2)
Se1 Ni2 C9 C23 -139.15(17)
Se3 Ni2 C9 C23 4.1(2)
C9 C8 C7 C6 3.9(2)
C22 C8 C7 C6 -175.94(18)
Ni2 C8 C7 C6 63.34(13)
C9 C8 C7 C21 177.02(19)
C22 C8 C7 C21 -2.8(3)
Ni2 C8 C7 C21 -123.5(2)
C9 C8 C7 Ni2 -59.44(13)
C22 C8 C7 Ni2 120.72(18)
C10 C6 C7 C8 -4.0(2)
C20 C6 C7 C8 172.19(18)
Ni2 C6 C7 C8 -63.46(13)
C10 C6 C7 C21 -178.07(17)
C20 C6 C7 C21 -1.8(3)
Ni2 C6 C7 C21 122.51(17)
C10 C6 C7 Ni2 59.42(14)
C20 C6 C7 Ni2 -124.3(2)
C39 C21 C7 C8 32.9(3)
C38 C21 C7 C8 -94.3(2)
C39 C21 C7 C6 -154.63(18)
C38 C21 C7 C6 78.1(2)
C39 C21 C7 Ni2 -65.4(2)
C38 C21 C7 Ni2 167.32(15)
C9 Ni2 C7 C8 37.22(12)
C10 Ni2 C7 C8 80.94(12)
C6 Ni2 C7 C8 116.94(16)
Se1 Ni2 C7 C8 -134.75(11)
Se3 Ni2 C7 C8 -6.9(3)
C9 Ni2 C7 C6 -79.73(12)
C10 Ni2 C7 C6 -36.00(12)
C8 Ni2 C7 C6 -116.94(16)
Se1 Ni2 C7 C6 108.31(11)
Se3 Ni2 C7 C6 -123.79(19)
C9 Ni2 C7 C21 165.8(2)
C10 Ni2 C7 C21 -150.5(2)
C8 Ni2 C7 C21 128.5(2)
C6 Ni2 C7 C21 -114.5(2)
Se1 Ni2 C7 C21 -6.20(18)
Se3 Ni2 C7 C21 121.7(2)
C15 C11 C24 C45 96.6(3)
C12 C11 C24 C45 -73.5(3)
Ni3 C11 C24 C45 -169.2(2)
C15 C11 C24 C44 -24.6(3)
C12 C11 C24 C44 165.2(2)
Ni3 C11 C24 C44 69.5(3)
C25A C12 C13 C14 172.3(3)
C11 C12 C13 C14 -1.2(2)
C25 C12 C13 C14 -178.7(2)
Ni3 C12 C13 C14 -59.30(14)
C25A C12 C13 C26 -1.1(4)
C11 C12 C13 C26 -174.6(2)
C25 C12 C13 C26 7.9(4)
Ni3 C12 C13 C26 127.3(2)
C25A C12 C13 C26A -4.5(6)
C11 C12 C13 C26A -178.0(5)
C25 C12 C13 C26A 4.6(6)
Ni3 C12 C13 C26A 123.9(5)
C25A C12 C13 Ni3 -128.4(3)
C11 C12 C13 Ni3 58.10(14)
C25 C12 C13 Ni3 -119.4(3)
C15 C14 C13 C12 -0.8(2)
C27 C14 C13 C12 -174.4(2)
Ni3 C14 C13 C12 61.54(15)
C15 C14 C13 C26 171.0(3)
C27 C14 C13 C26 -2.6(4)
Ni3 C14 C13 C26 -126.7(3)
C15 C14 C13 C26A 177.0(3)
C27 C14 C13 C26A 3.4(4)
Ni3 C14 C13 C26A -120.6(3)
C15 C14 C13 Ni3 -62.36(14)
C27 C14 C13 Ni3 124.0(2)
C14 Ni3 C13 C12 -118.71(19)
C11 Ni3 C13 C12 -37.83(13)
C15 Ni3 C13 C12 -81.06(14)
Se2 Ni3 C13 C12 26.4(2)
Se3 Ni3 C13 C12 155.90(12)
C11 Ni3 C13 C14 80.88(14)
C15 Ni3 C13 C14 37.65(13)
C12 Ni3 C13 C14 118.71(19)
Se2 Ni3 C13 C14 145.12(12)
Se3 Ni3 C13 C14 -85.39(12)
C14 Ni3 C13 C26 130.6(4)
C11 Ni3 C13 C26 -148.6(3)
C15 Ni3 C13 C26 168.2(3)
C12 Ni3 C13 C26 -110.7(4)
Se2 Ni3 C13 C26 -84.3(3)
Se3 Ni3 C13 C26 45.2(3)
C14 Ni3 C13 C26A 101.1(4)
C11 Ni3 C13 C26A -178.0(3)
C15 Ni3 C13 C26A 138.8(3)
C12 Ni3 C13 C26A -140.2(4)
Se2 Ni3 C13 C26A -113.7(3)
Se3 Ni3 C13 C26A 15.8(3)
C8 C9 C23 C42 -166.0(2)
C10 C9 C23 C42 26.7(3)
Ni2 C9 C23 C42 -65.5(3)
C8 C9 C23 C43 72.9(3)
C10 C9 C23 C43 -94.4(2)
Ni2 C9 C23 C43 173.45(18)
C15 C14 C27 C51 37.4(3)
C13 C14 C27 C51 -149.9(2)
Ni3 C14 C27 C51 -54.8(3)
C15 C14 C27 C50 -85.5(3)
C13 C14 C27 C50 87.2(3)
Ni3 C14 C27 C50 -177.68(18)
C10 C6 C20 C36 69.1(3)
C7 C6 C20 C36 -106.5(2)
Ni2 C6 C20 C36 161.96(17)
C10 C6 C20 C37 -54.1(3)
C7 C6 C20 C37 130.3(2)
Ni2 C6 C20 C37 38.8(3)
C13 C12 C25 C47 -70.6(3)
C25A C12 C25 C47 -52.0(7)
C11 C12 C25 C47 112.1(3)
Ni3 C12 C25 C47 -166.1(2)
C13 C12 C25 C46 56.0(4)
C25A C12 C25 C46 74.7(7)
C11 C12 C25 C46 -121.2(3)
Ni3 C12 C25 C46 -39.4(3)
C12 C25 C47 C25A 51.4(7)
C46 C25 C47 C25A -74.7(7)
C12 C13 C26 C49 110.9(3)
C14 C13 C26 C49 -60.3(4)
C26A C13 C26 C49 -74.4(8)
Ni3 C13 C26 C49 -159.9(2)
C12 C13 C26 C48 -126.8(3)
C14 C13 C26 C48 61.9(4)
C26A C13 C26 C48 47.9(7)
Ni3 C13 C26 C48 -37.6(4)
C26A C49 C26 C13 87.5(7)
C26A C49 C26 C48 -35.7(5)
C25 C47 C25A C12 -83.0(9)
C25 C47 C25A C46A 45.8(6)
C13 C12 C25A C47 -111.5(6)
C11 C12 C25A C47 57.8(10)
C25 C12 C25A C47 82.3(8)
Ni3 C12 C25A C47 169.9(4)
C13 C12 C25A C46A 116.8(6)
C11 C12 C25A C46A -73.8(8)
C25 C12 C25A C46A -49.3(7)
Ni3 C12 C25A C46A 38.3(8)
C26 C49 C26A C48A 67.1(7)
C26 C49 C26A C13 -59.2(6)
C12 C13 C26A C48A -53.9(9)
C14 C13 C26A C48A 129.4(6)
C26 C13 C26A C48A -61.4(7)
Ni3 C13 C26A C48A 51.5(7)
C12 C13 C26A C49 79.0(5)
C14 C13 C26A C49 -97.8(3)
C26 C13 C26A C49 71.5(7)
Ni3 C13 C26A C49 -175.6(2)
